data_2218295
loop_
_publ_author_name
'Moncol, Jan'
'Miklo\<s, Du\<san'
'Segla, Peter'
'Koman, Marian'

_publ_section_title
;Di-\m-nicotinato-\k^2^<i>N</i>:<i>O</i>;\k^2^<i>O</i>:<i>N</i>-bis[aqua(ethylenediamine-\k^2^<i>N</i>,<i>N</i>')(nicotinato-\k<i>N</i>)cadmium(II)]
 dihydrate
;
_journal_coeditor_code ZL2107
_journal_issue 5
_journal_name_full 'Acta Crystallographica Section E'
_journal_page_first m665
_journal_page_last m666
_journal_paper_doi 10.1107/S1600536808009756
_journal_volume 64
_journal_year 2008
_chemical_formula_iupac '[Cd2 (C6 H4 N O2)4 (C2 H8 N2)2 (H2 O)2] , 2H2 O'
_chemical_formula_moiety 'C28 H36 Cd2 N8 O10 , 2H2 O'
_chemical_formula_sum 'C28 H40 Cd2 N8 O12'
_chemical_formula_weight 905.18
_chemical_name_systematic
;
Di-\m-nicotinato-\k^2^N:O;\k^2^O:N-bis[aqua(ethylenediamine-
\k^2^N,N')(nicotinato-\kN)cadmium(II)] dihydrate
;
_space_group_IT_number 2
_symmetry_cell_setting triclinic
_symmetry_space_group_name_Hall '-P 1'
_symmetry_space_group_name_H-M 'P -1'
_atom_sites_solution_hydrogens geom
_atom_sites_solution_primary direct
_atom_sites_solution_secondary difmap
_audit_creation_method SHELXL-97
_cell_angle_alpha 101.080(10)
_cell_angle_beta 93.600(10)
_cell_angle_gamma 109.630(10)
_cell_formula_units_Z 1
_cell_length_a 7.6780(10)
_cell_length_b 10.3640(10)
_cell_length_c 11.984(2)
_cell_measurement_reflns_used 25
_cell_measurement_temperature 294(2)
_cell_measurement_theta_max 8.9
_cell_measurement_theta_min 2.1
_cell_volume 873.1(2)
_computing_cell_refinement 'XSCANS (Siemens, 1994)'
_computing_data_collection 'XSCANS (Siemens, 1994)'
_computing_data_reduction 'XSCANS (Siemens, 1994)'
_computing_molecular_graphics 'ORTEP-3 (Farrugia, 1997)'
_computing_publication_material 'enCIFer (Allen <i>et al.</i>,  2004)'
_computing_structure_refinement 'SHELXL97 (Sheldrick, 2008)'
_computing_structure_solution 'SHELXS97 (Sheldrick, 2008)'
_diffrn_ambient_temperature 294(2)
_diffrn_measured_fraction_theta_full 0.996
_diffrn_measured_fraction_theta_max 0.996
_diffrn_measurement_device_type 'Siemens P4'
_diffrn_measurement_method 2\q/\w
_diffrn_radiation_monochromator graphite
_diffrn_radiation_source 'fine-focus sealed tube'
_diffrn_radiation_type MoK\a
_diffrn_radiation_wavelength 0.71073
_diffrn_reflns_av_R_equivalents 0.0551
_diffrn_reflns_av_sigmaI/netI 0.0477
_diffrn_reflns_limit_h_max 10
_diffrn_reflns_limit_h_min -1
_diffrn_reflns_limit_k_max 13
_diffrn_reflns_limit_k_min -14
_diffrn_reflns_limit_l_max 16
_diffrn_reflns_limit_l_min -16
_diffrn_reflns_number 6118
_diffrn_reflns_theta_full 29.99
_diffrn_reflns_theta_max 29.99
_diffrn_reflns_theta_min 1.75
_diffrn_standards_decay_% 2.0
_diffrn_standards_interval_count 97
_diffrn_standards_number 3
_exptl_absorpt_coefficient_mu 1.289
_exptl_absorpt_correction_T_max 0.776
_exptl_absorpt_correction_T_min 0.652
_exptl_absorpt_correction_type psi-scan
_exptl_absorpt_process_details '(XEMP; Siemens, 1994)'
_exptl_crystal_colour colourless
_exptl_crystal_density_diffrn 1.722
_exptl_crystal_density_method 'not measured'
_exptl_crystal_description prism
_exptl_crystal_F_000 456
_exptl_crystal_size_max 0.35
_exptl_crystal_size_mid 0.30
_exptl_crystal_size_min 0.20
_refine_diff_density_max 0.570
_refine_diff_density_min -0.619
_refine_ls_extinction_method none
_refine_ls_goodness_of_fit_ref 1.060
_refine_ls_hydrogen_treatment constr
_refine_ls_matrix_type full
_refine_ls_number_parameters 245
_refine_ls_number_reflns 5071
_refine_ls_number_restraints 21
_refine_ls_restrained_S_all 1.059
_refine_ls_R_factor_all 0.0364
_refine_ls_R_factor_gt 0.0299
_refine_ls_shift/su_max 0.001
_refine_ls_shift/su_mean 0.000
_refine_ls_structure_factor_coef Fsqd
_refine_ls_weighting_details 'calc w=1/[\s^2^(Fo^2^)+(0.0307P)^2^+0.1604P] where P=(Fo^2^+2Fc^2^)/3'
_refine_ls_weighting_scheme calc
_refine_ls_wR_factor_gt 0.0731
_refine_ls_wR_factor_ref 0.0761
_reflns_number_gt 4491
_reflns_number_total 5071
_reflns_threshold_expression I>2\s(I)
_cod_data_source_file zl2107.cif
_cod_data_source_block I
_cod_depositor_comments
;
The following automatic conversions were performed:
'_symmetry_cell_setting' value 'Triclinic' changed to 'triclinic'
according to '/home/saulius/struct/CIF-dictionaries/cif_core.dic'
dictionary named 'cif_core.dic' version 2.4.1 from 2010-06-29.

Automatic conversion script
Id: cif_fix_enum 1527 2010-12-29 10:47:43Z saulius 

The following automatic conversions were performed:

'_symmetry_cell_setting' value 'Triclinic' changed to 'triclinic'
according to /home/saulius/struct/CIF-dictionaries/cif_core.dic
dictionary named 'cif_core.dic' version 2.4.1 from 2010-06-29.

Automatic conversion script
Id: cif_fix_values 1715 2011-07-08 13:25:40Z adriana 
;
_cod_original_sg_symbol_Hall -P1
_cod_original_sg_symbol_H-M P-1
_cod_database_code 2218295
_cod_database_fobs_code 2218295

loop_
_symmetry_equiv_pos_as_xyz
'x, y, z'
'-x, -y, -z'

loop_
_atom_site_type_symbol
_atom_site_label
_atom_site_fract_x
_atom_site_fract_y
_atom_site_fract_z
_atom_site_U_iso_or_equiv
_atom_site_adp_type
_atom_site_calc_flag
_atom_site_refinement_flags
_atom_site_occupancy
_atom_site_disorder_assembly
_atom_site_disorder_group
Cd Cd1 0.50747(2) 0.217937(14) 0.263617(13) 0.03264(6) Uani d . 1 . .
O O1 0.3261(3) 0.3353(2) 0.35364(17) 0.0505(5) Uani d . 1 . .
O O1W 0.7358(3) 0.13999(17) 0.18352(18) 0.0457(4) Uani d . 1 . .
H H1W 0.7166 0.0558 0.1631 0.069 Uiso d R 1 . .
H H2W 0.8505 0.1895 0.2005 0.069 Uiso d R 1 . .
O O2 0.1020(3) 0.3222(2) 0.21860(16) 0.0471(4) Uani d . 1 . .
O O2W 0.1968(6) 0.0994(5) 0.4981(3) 0.1256(15) Uani d . 1 . .
H H3W 0.1050 0.0314 0.5055 0.188 Uiso d R 1 . .
H H4W 0.2579 0.1496 0.5595 0.188 Uiso d R 1 . .
O O3 0.6053(4) 0.8065(2) 0.2856(2) 0.0739(8) Uani d . 1 . .
O O4 0.6980(4) 0.87012(19) 0.12727(19) 0.0619(6) Uani d . 1 . .
N N1 0.2917(3) 0.6858(2) 0.56161(17) 0.0364(4) Uani d . 1 . .
N N2 0.6293(3) 0.41008(18) 0.17134(17) 0.0353(4) Uani d . 1 . .
N N3 0.2678(3) 0.0997(2) 0.11238(19) 0.0429(4) Uani d D 1 . .
H H3A 0.1697 0.1239 0.1265 0.051 Uiso d PR 0.780(10) A 1
H H3B 0.3071 0.1225 0.0476 0.051 Uiso d PR 0.780(10) A 1
H H3C 0.2002 0.1532 0.1062 0.051 Uiso d PR 0.220(10) A 2
H H3D 0.3192 0.0863 0.0479 0.051 Uiso d PR 0.220(10) A 2
N N4 0.3717(3) -0.0048(2) 0.30277(19) 0.0445(5) Uani d D 1 . .
H H4A 0.4522 -0.0522 0.2930 0.053 Uiso d PR 0.780(10) A 1
H H4B 0.3529 0.0051 0.3776 0.053 Uiso d PR 0.780(10) A 1
H H4C 0.4641 -0.0346 0.3276 0.053 Uiso d PR 0.220(10) A 2
H H4D 0.3025 0.0006 0.3600 0.053 Uiso d PR 0.220(10) A 2
C C1 0.2052(3) 0.3777(2) 0.3123(2) 0.0347(4) Uani d . 1 . .
C C2 0.1904(3) 0.5085(2) 0.38534(19) 0.0315(4) Uani d . 1 . .
C C3 0.2937(3) 0.5680(2) 0.4933(2) 0.0357(4) Uani d . 1 . .
H H3 0.3691 0.5233 0.5199 0.043 Uiso calc R 1 . .
C C4 0.1810(4) 0.7494(2) 0.5236(2) 0.0412(5) Uani d . 1 . .
H H4 0.1777 0.8311 0.5702 0.049 Uiso calc R 1 . .
C C5 0.0722(4) 0.6972(3) 0.4178(2) 0.0468(6) Uani d . 1 . .
H H5 -0.0040 0.7429 0.3940 0.056 Uiso calc R 1 . .
C C6 0.0771(3) 0.5761(3) 0.3470(2) 0.0407(5) Uani d . 1 . .
H H6 0.0058 0.5405 0.2749 0.049 Uiso calc R 1 . .
C C7 0.6597(4) 0.7856(2) 0.1908(2) 0.0428(5) Uani d . 1 . .
C C8 0.6792(3) 0.6441(2) 0.1471(2) 0.0326(4) Uani d . 1 . .
C C9 0.6207(3) 0.5384(2) 0.20765(19) 0.0333(4) Uani d . 1 . .
H H9 0.5737 0.5576 0.2761 0.040 Uiso calc R 1 . .
C C10 0.6977(3) 0.3842(2) 0.0733(2) 0.0386(5) Uani d . 1 . .
H H10 0.7041 0.2955 0.0478 0.046 Uiso calc R 1 . .
C C11 0.7595(4) 0.4825(3) 0.0076(2) 0.0399(5) Uani d . 1 . .
H H11 0.8065 0.4605 -0.0603 0.048 Uiso calc R 1 . .
C C12 0.7494(3) 0.6147(2) 0.0455(2) 0.0358(4) Uani d . 1 . .
H H12 0.7895 0.6829 0.0030 0.043 Uiso calc R 1 . .
C C13A 0.2200(8) -0.0529(4) 0.1059(4) 0.0548(13) Uani d PDU 0.780(10) A 1
H H13A 0.3186 -0.0828 0.0767 0.066 Uiso calc PR 0.780(10) A 1
H H13B 0.1052 -0.1059 0.0539 0.066 Uiso calc PR 0.780(10) A 1
C C14A 0.1963(8) -0.0807(5) 0.2237(4) 0.0604(14) Uani d PDU 0.780(10) A 1
H H14A 0.0978 -0.0504 0.2527 0.072 Uiso calc PR 0.780(10) A 1
H H14B 0.1602 -0.1808 0.2193 0.072 Uiso calc PR 0.780(10) A 1
C C13B 0.1473(18) -0.0289(13) 0.1436(17) 0.056(4) Uani d PDU 0.220(10) A 2
H H13C 0.0625 -0.0923 0.0769 0.067 Uiso calc PR 0.220(10) A 2
H H13D 0.0740 -0.0052 0.2019 0.067 Uiso calc PR 0.220(10) A 2
C C14B 0.270(2) -0.0967(12) 0.1881(13) 0.052(4) Uani d PDU 0.220(10) A 2
H H14C 0.3580 -0.1059 0.1354 0.062 Uiso calc PR 0.220(10) A 2
H H14D 0.1959 -0.1898 0.1967 0.062 Uiso calc PR 0.220(10) A 2

loop_
_atom_site_aniso_label
_atom_site_aniso_U_11
_atom_site_aniso_U_22
_atom_site_aniso_U_33
_atom_site_aniso_U_12
_atom_site_aniso_U_13
_atom_site_aniso_U_23
Cd1 0.04196(9) 0.02134(7) 0.03364(8) 0.01255(6) 0.00412(6) 0.00197(5)
O1 0.0542(11) 0.0569(11) 0.0438(9) 0.0363(9) -0.0027(8) -0.0076(8)
O1W 0.0458(9) 0.0247(7) 0.0671(12) 0.0154(7) 0.0149(8) 0.0040(7)
O2 0.0444(9) 0.0463(9) 0.0415(9) 0.0158(8) -0.0034(7) -0.0076(7)
O2W 0.162(4) 0.189(4) 0.075(2) 0.125(3) 0.040(2) 0.022(2)
O3 0.135(2) 0.0523(12) 0.0625(14) 0.0592(14) 0.0451(15) 0.0202(11)
O4 0.1147(19) 0.0276(8) 0.0537(12) 0.0330(10) 0.0270(12) 0.0143(8)
N1 0.0429(10) 0.0330(9) 0.0338(9) 0.0176(8) 0.0026(7) 0.0023(7)
N2 0.0440(10) 0.0227(7) 0.0409(10) 0.0147(7) 0.0038(8) 0.0067(7)
N3 0.0484(11) 0.0411(10) 0.0368(10) 0.0151(9) 0.0021(8) 0.0062(8)
N4 0.0578(13) 0.0339(9) 0.0417(11) 0.0138(9) 0.0093(9) 0.0124(8)
C1 0.0322(10) 0.0333(10) 0.0352(10) 0.0108(8) 0.0063(8) 0.0012(8)
C2 0.0308(9) 0.0300(9) 0.0341(10) 0.0113(8) 0.0082(8) 0.0059(8)
C3 0.0391(11) 0.0335(10) 0.0361(10) 0.0182(9) 0.0038(8) 0.0026(8)
C4 0.0532(14) 0.0342(11) 0.0413(12) 0.0234(10) 0.0066(10) 0.0060(9)
C5 0.0578(15) 0.0456(13) 0.0460(13) 0.0309(12) 0.0013(11) 0.0102(11)
C6 0.0422(12) 0.0442(12) 0.0375(11) 0.0198(10) 0.0008(9) 0.0068(9)
C7 0.0629(15) 0.0264(9) 0.0439(12) 0.0223(10) 0.0083(11) 0.0071(9)
C8 0.0362(10) 0.0228(8) 0.0394(10) 0.0122(7) 0.0018(8) 0.0064(7)
C9 0.0402(11) 0.0248(9) 0.0367(10) 0.0141(8) 0.0050(8) 0.0066(8)
C10 0.0504(13) 0.0262(9) 0.0410(11) 0.0191(9) 0.0041(9) 0.0028(8)
C11 0.0485(13) 0.0355(11) 0.0404(11) 0.0207(10) 0.0128(9) 0.0065(9)
C12 0.0399(11) 0.0279(9) 0.0406(11) 0.0112(8) 0.0087(9) 0.0102(8)
C13A 0.069(3) 0.0353(17) 0.0425(19) 0.0009(17) -0.0001(18) 0.0024(14)
C14A 0.062(3) 0.048(2) 0.052(2) -0.007(2) 0.006(2) 0.0158(19)
C13B 0.043(7) 0.043(7) 0.063(10) 0.004(5) -0.002(6) -0.004(6)
C14B 0.055(8) 0.024(5) 0.064(9) 0.001(5) 0.011(6) 0.003(5)

loop_
_atom_type_symbol
_atom_type_description
_atom_type_scat_dispersion_real
_atom_type_scat_dispersion_imag
_atom_type_scat_source
C C 0.0030 0.0020 'International Tables Vol C Tables 4.2.6.8 and 6.1.1.4'
H H 0.0000 0.0000 'International Tables Vol C Tables 4.2.6.8 and 6.1.1.4'
Cd Cd -0.8080 1.2020 'International Tables Vol C Tables 4.2.6.8 and 6.1.1.4'
N N 0.0060 0.0030 'International Tables Vol C Tables 4.2.6.8 and 6.1.1.4'
O O 0.0110 0.0060 'International Tables Vol C Tables 4.2.6.8 and 6.1.1.4'

loop_
_geom_angle_atom_site_label_1
_geom_angle_atom_site_label_2
_geom_angle_atom_site_label_3
_geom_angle_site_symmetry_1
_geom_angle_site_symmetry_3
_geom_angle
N3 Cd1 O1 . . 90.64(7)
N3 Cd1 N4 . . 76.38(8)
O1 Cd1 N4 . . 100.83(9)
N3 Cd1 O1W . . 97.31(8)
O1 Cd1 O1W . . 169.36(7)
N4 Cd1 O1W . . 87.95(7)
N3 Cd1 N1 . 2_666 168.76(7)
O1 Cd1 N1 . 2_666 84.28(7)
N4 Cd1 N1 . 2_666 94.70(7)
O1W Cd1 N1 . 2_666 89.07(7)
N3 Cd1 N2 . . 91.32(7)
O1 Cd1 N2 . . 88.34(7)
N4 Cd1 N2 . . 164.61(7)
O1W Cd1 N2 . . 84.44(7)
N1 Cd1 N2 2_666 . 98.52(7)
C1 O1 Cd1 . . 130.80(16)
Cd1 O1W H1W . . 120.5
Cd1 O1W H2W . . 121.2
H1W O1W H2W . . 113.0
H3W O2W H4W . . 113.8
C3 N1 C4 . . 118.0(2)
C3 N1 Cd1 . 2_666 119.65(15)
C4 N1 Cd1 . 2_666 122.28(16)
C10 N2 C9 . . 117.98(19)
C10 N2 Cd1 . . 117.60(14)
C9 N2 Cd1 . . 124.23(16)
C13B N3 Cd1 . . 107.2(6)
C13A N3 Cd1 . . 107.0(2)
C13B N3 H3A . . 80.3
C13A N3 H3A . . 109.8
Cd1 N3 H3A . . 109.2
C13B N3 H3B . . 135.6
C13A N3 H3B . . 111.4
Cd1 N3 H3B . . 109.0
H3A N3 H3B . . 110.3
C13B N3 H3C . . 107.7
C13A N3 H3C . . 133.5
Cd1 N3 H3C . . 108.4
C13B N3 H3D . . 115.9
C13A N3 H3D . . 86.8
Cd1 N3 H3D . . 108.1
H3C N3 H3D . . 109.4
C14A N4 Cd1 . . 108.3(2)
C14B N4 Cd1 . . 103.7(6)
C14A N4 H4A . . 110.7
C14B N4 H4A . . 85.4
Cd1 N4 H4A . . 109.4
C14A N4 H4B . . 112.2
C14B N4 H4B . . 137.7
Cd1 N4 H4B . . 109.4
H4A N4 H4B . . 106.8
C14A N4 H4C . . 131.2
C14B N4 H4C . . 110.1
Cd1 N4 H4C . . 109.3
C14A N4 H4D . . 88.0
C14B N4 H4D . . 116.6
Cd1 N4 H4D . . 109.8
H4C N4 H4D . . 107.1
O2 C1 O1 . . 126.0(2)
O2 C1 C2 . . 118.9(2)
O1 C1 C2 . . 115.1(2)
C3 C2 C6 . . 117.3(2)
C3 C2 C1 . . 120.63(19)
C6 C2 C1 . . 122.1(2)
N1 C3 C2 . . 124.0(2)
N1 C3 H3 . . 118.0
C2 C3 H3 . . 118.0
N1 C4 C5 . . 122.1(2)
N1 C4 H4 . . 119.0
C5 C4 H4 . . 119.0
C4 C5 C6 . . 119.5(2)
C4 C5 H5 . . 120.2
C6 C5 H5 . . 120.2
C5 C6 C2 . . 119.1(2)
C5 C6 H6 . . 120.4
C2 C6 H6 . . 120.4
O3 C7 O4 . . 125.6(2)
O3 C7 C8 . . 117.7(2)
O4 C7 C8 . . 116.7(2)
C12 C8 C9 . . 118.18(19)
C12 C8 C7 . . 121.6(2)
C9 C8 C7 . . 120.2(2)
N2 C9 C8 . . 122.8(2)
N2 C9 H9 . . 118.6
C8 C9 H9 . . 118.6
N2 C10 C11 . . 123.4(2)
N2 C10 H10 . . 118.3
C11 C10 H10 . . 118.3
C10 C11 C12 . . 118.3(2)
C10 C11 H11 . . 120.8
C12 C11 H11 . . 120.8
C8 C12 C11 . . 119.4(2)
C8 C12 H12 . . 120.3
C11 C12 H12 . . 120.3
N3 C13A C14A . . 109.3(4)
N3 C13A H13A . . 109.8
C14A C13A H13A . . 109.8
N3 C13A H13B . . 109.8
C14A C13A H13B . . 109.8
H13A C13A H13B . . 108.3
N4 C14A C13A . . 110.5(4)
N4 C14A H14A . . 109.6
C13A C14A H14A . . 109.6
N4 C14A H14B . . 109.6
C13A C14A H14B . . 109.6
H14A C14A H14B . . 108.1
N3 C13B C14B . . 107.7(12)
N3 C13B H13C . . 110.2
C14B C13B H13C . . 110.2
N3 C13B H13D . . 110.2
C14B C13B H13D . . 110.2
H13C C13B H13D . . 108.5
C13B C14B N4 . . 107.3(12)
C13B C14B H14C . . 110.3
N4 C14B H14C . . 110.3
C13B C14B H14D . . 110.3
N4 C14B H14D . . 110.3
H14C C14B H14D . . 108.5

loop_
_geom_bond_atom_site_label_1
_geom_bond_atom_site_label_2
_geom_bond_site_symmetry_2
_geom_bond_distance
Cd1 N3 . 2.321(2)
Cd1 O1 . 2.325(2)
Cd1 N4 . 2.344(2)
Cd1 O1W . 2.348(2)
Cd1 N1 2_666 2.349(2)
Cd1 N2 . 2.406(2)
O1 C1 . 1.264(3)
O1W H1W . 0.8187
O1W H2W . 0.8450
O2 C1 . 1.247(3)
O2W H3W . 0.8365
O2W H4W . 0.8232
O3 C7 . 1.240(3)
O4 C7 . 1.243(3)
N1 C3 . 1.339(3)
N1 C4 . 1.344(3)
N1 Cd1 2_666 2.349(2)
N2 C10 . 1.334(3)
N2 C9 . 1.343(3)
N3 C13B . 1.477(12)
N3 C13A . 1.484(4)
N3 H3A . 0.8860
N3 H3B . 0.8955
N3 H3C . 0.8870
N3 H3D . 0.8982
N4 C14A . 1.474(5)
N4 C14B . 1.507(12)
N4 H4A . 0.9105
N4 H4B . 0.9088
N4 H4C . 0.9180
N4 H4D . 0.8980
C1 C2 . 1.509(3)
C2 C3 . 1.385(3)
C2 C6 . 1.394(3)
C3 H3 . 0.9300
C4 C5 . 1.378(4)
C4 H4 . 0.9300
C5 C6 . 1.387(3)
C5 H5 . 0.9300
C6 H6 . 0.9300
C7 C8 . 1.519(3)
C8 C12 . 1.385(3)
C8 C9 . 1.395(3)
C9 H9 . 0.9300
C10 C11 . 1.384(3)
C10 H10 . 0.9300
C11 C12 . 1.388(3)
C11 H11 . 0.9300
C12 H12 . 0.9300
C13A C14A . 1.504(6)
C13A H13A . 0.9700
C13A H13B . 0.9700
C14A H14A . 0.9700
C14A H14B . 0.9700
C13B C14B . 1.479(15)
C13B H13C . 0.9700
C13B H13D . 0.9700
C14B H14C . 0.9700
C14B H14D . 0.9700

loop_
_geom_hbond_atom_site_label_D
_geom_hbond_atom_site_label_H
_geom_hbond_atom_site_label_A
_geom_hbond_site_symmetry_A
_geom_hbond_distance_DH
_geom_hbond_distance_HA
_geom_hbond_distance_DA
_geom_hbond_angle_DHA
O1W H1W O4 1_545 0.82 1.84 2.659(2) 173.6
O1W H2W O2 1_655 0.84 1.93 2.762(3) 169.0
O2W H3W O2W 2_556 0.84 2.25 3.041(10) 157.9
O2W H4W O3 2_666 0.82 1.97 2.742(5) 156.7
N3 H3A O2 . 0.89 2.37 3.099(3) 139.0
N3 H3B O4 2_665 0.90 2.11 2.966(3) 159.8
N3 H3C O2 . 0.89 2.36 3.099(3) 141.2
N3 H3D O4 2_665 0.90 2.24 2.966(3) 138.3
N4 H4A O3 1_545 0.91 2.16 3.054(3) 168.8
N4 H4B O2W . 0.91 2.22 2.975(4) 139.7
N4 H4C O3 1_545 0.92 2.26 3.054(3) 145.1
N4 H4D O2W . 0.90 2.13 2.975(4) 157.1

loop_
_geom_torsion_atom_site_label_1
_geom_torsion_atom_site_label_2
_geom_torsion_atom_site_label_3
_geom_torsion_atom_site_label_4
_geom_torsion_site_symmetry_1
_geom_torsion
N3 Cd1 O1 C1 . -33.5(2)
N4 Cd1 O1 C1 . -109.7(2)
O1W Cd1 O1 C1 . 105.0(4)
N1 Cd1 O1 C1 2_666 156.5(2)
N2 Cd1 O1 C1 . 57.8(2)
N3 Cd1 N2 C10 . -65.68(18)
O1 Cd1 N2 C10 . -156.28(18)
N4 Cd1 N2 C10 . -29.2(4)
O1W Cd1 N2 C10 . 31.54(18)
N1 Cd1 N2 C10 2_666 119.76(17)
N3 Cd1 N2 C9 . 109.32(19)
O1 Cd1 N2 C9 . 18.72(18)
N4 Cd1 N2 C9 . 145.8(3)
O1W Cd1 N2 C9 . -153.46(19)
N1 Cd1 N2 C9 2_666 -65.24(19)
O1 Cd1 N3 C13B . -87.9(8)
N4 Cd1 N3 C13B . 13.1(8)
O1W Cd1 N3 C13B . 99.2(8)
N1 Cd1 N3 C13B 2_666 -25.0(9)
N2 Cd1 N3 C13B . -176.2(8)
O1 Cd1 N3 C13A . -121.2(3)
N4 Cd1 N3 C13A . -20.2(3)
O1W Cd1 N3 C13A . 65.9(3)
N1 Cd1 N3 C13A 2_666 -58.3(5)
N2 Cd1 N3 C13A . 150.4(3)
N3 Cd1 N4 C14A . -10.2(3)
O1 Cd1 N4 C14A . 77.8(3)
O1W Cd1 N4 C14A . -108.2(3)
N1 Cd1 N4 C14A 2_666 162.9(3)
N2 Cd1 N4 C14A . -47.9(5)
N3 Cd1 N4 C14B . 20.6(7)
O1 Cd1 N4 C14B . 108.7(7)
O1W Cd1 N4 C14B . -77.4(7)
N1 Cd1 N4 C14B 2_666 -166.3(7)
N2 Cd1 N4 C14B . -17.1(8)
Cd1 O1 C1 O2 . 30.5(4)
Cd1 O1 C1 C2 . -148.90(17)
O2 C1 C2 C3 . 175.7(2)
O1 C1 C2 C3 . -4.8(3)
O2 C1 C2 C6 . -5.8(3)
O1 C1 C2 C6 . 173.7(2)
C4 N1 C3 C2 . 0.8(4)
Cd1 N1 C3 C2 2_666 -175.37(17)
C6 C2 C3 N1 . -0.4(4)
C1 C2 C3 N1 . 178.1(2)
C3 N1 C4 C5 . -0.2(4)
Cd1 N1 C4 C5 2_666 175.8(2)
N1 C4 C5 C6 . -0.6(4)
C4 C5 C6 C2 . 0.9(4)
C3 C2 C6 C5 . -0.4(4)
C1 C2 C6 C5 . -179.0(2)
O3 C7 C8 C12 . -176.1(3)
O4 C7 C8 C12 . 4.7(4)
O3 C7 C8 C9 . 5.8(4)
O4 C7 C8 C9 . -173.4(3)
C10 N2 C9 C8 . 0.3(3)
Cd1 N2 C9 C8 . -174.71(16)
C12 C8 C9 N2 . -0.2(3)
C7 C8 C9 N2 . 178.0(2)
C9 N2 C10 C11 . -0.1(4)
Cd1 N2 C10 C11 . 175.22(19)
N2 C10 C11 C12 . -0.1(4)
C9 C8 C12 C11 . -0.1(3)
C7 C8 C12 C11 . -178.2(2)
C10 C11 C12 C8 . 0.2(4)
C13B N3 C13A C14A . -46.9(11)
Cd1 N3 C13A C14A . 48.5(6)
C14B N4 C14A C13A . -46.1(10)
Cd1 N4 C14A C13A . 39.8(6)
N3 C13A C14A N4 . -61.5(8)
C13A N3 C13B C14B . 47.9(10)
Cd1 N3 C13B C14B . -46.7(16)
N3 C13B C14B N4 . 70(2)
C14A N4 C14B C13B . 49.7(10)
Cd1 N4 C14B C13B . -53.2(15)
